data_4125125
loop_
_publ_author_name
'Novotn\'y, Jan'
'Sojka, Martin'
'Komorovsky, Stanislav'
'Ne\<cas, Marek'
'Marek, Radek'

_publ_section_title
;
 Interpreting the Paramagnetic NMR Spectra of Potential Ru(III)
 Metallodrugs: Synergy between Experiment and Relativistic DFT
 Calculations.
;
_journal_issue 27
_journal_name_full 'Journal of the American Chemical Society'
_journal_page_first 8432
_journal_page_last 8445
_journal_paper_doi 10.1021/jacs.6b02749
_journal_volume 138
_journal_year 2016
_chemical_formula_sum 'C14 H15 Cl4 F6 N2 O Rh S'
_chemical_formula_weight 618.05
_space_group_crystal_system monoclinic
_space_group_IT_number 14
_space_group_name_Hall '-P 2yn'
_space_group_name_H-M_alt 'P 1 21/n 1'
_symmetry_space_group_name_Hall '-P 2yn'
_symmetry_space_group_name_H-M 'P 1 21/n 1'
_atom_sites_solution_hydrogens geom
_audit_creation_method
;
by MarS
;
_cell_angle_alpha 90
_cell_angle_beta 95.151(5)
_cell_angle_gamma 90
_cell_formula_units_Z 4
_cell_length_a 7.7976(4)
_cell_length_b 10.7641(6)
_cell_length_c 25.0618(16)
_cell_measurement_reflns_used 6261
_cell_measurement_temperature 120(2)
_cell_measurement_theta_max 29.6230
_cell_measurement_theta_min 2.0910
_cell_volume 2095.0(2)
_computing_cell_refinement
;
CrysAlisPro, Agilent Technologies,
Version 1.171.37.35 (release 13-08-2014 CrysAlis171 .NET)
(compiled Aug 13 2014,18:06:01)
;
_computing_data_collection
;
CrystalClear-SM Expert 2.0 r15 (Rigaku, 2011)
;
_computing_data_reduction
;
CrysAlisPro, Agilent Technologies,
Version 1.171.37.35 (release 13-08-2014 CrysAlis171 .NET)
(compiled Aug 13 2014,18:06:01)
;
_computing_structure_refinement 'SHELXL-2014/7 (Sheldrick, 2014)'
_computing_structure_solution 'SHELXT 2014/5 (Sheldrick, 2014)'
_diffrn_ambient_temperature 120(2)
_diffrn_measured_fraction_theta_full 0.999
_diffrn_measured_fraction_theta_max 0.999
_diffrn_measurement_device_type 'AFC11 (Right): Eulerian 3 circle'
_diffrn_measurement_method 'Profile data from \w-scans'
_diffrn_radiation_type MoK\a
_diffrn_radiation_wavelength 0.71073
_diffrn_reflns_av_R_equivalents 0.0557
_diffrn_reflns_av_unetI/netI 0.0436
_diffrn_reflns_Laue_measured_fraction_full 0.999
_diffrn_reflns_Laue_measured_fraction_max 0.999
_diffrn_reflns_limit_h_max 9
_diffrn_reflns_limit_h_min -9
_diffrn_reflns_limit_k_max 13
_diffrn_reflns_limit_k_min -12
_diffrn_reflns_limit_l_max 28
_diffrn_reflns_limit_l_min -30
_diffrn_reflns_number 11902
_diffrn_reflns_point_group_measured_fraction_full 0.999
_diffrn_reflns_point_group_measured_fraction_max 0.999
_diffrn_reflns_theta_full 25.242
_diffrn_reflns_theta_max 25.681
_diffrn_reflns_theta_min 2.060
_diffrn_source 'Rotating Anode MicroMax-007HF DW 1.2 kW'
_diffrn_standards_decay_% 0(infinity)
_diffrn_standards_interval_count infinity
_diffrn_standards_number 0
_exptl_absorpt_coefficient_mu 1.486
_exptl_absorpt_correction_T_max 1.00000
_exptl_absorpt_correction_T_min 0.69025
_exptl_absorpt_correction_type multi-scan
_exptl_absorpt_process_details
;
CrysAlisPro, Agilent Technologies,
Version 1.171.37.35 (release 13-08-2014 CrysAlis171 .NET)
(compiled Aug 13 2014,18:06:01)
Empirical absorption correction using spherical harmonics,
 implemented in SCALE3 ABSPACK scaling algorithm.
;
_exptl_crystal_colour orange
_exptl_crystal_density_diffrn 1.959
_exptl_crystal_description block
_exptl_crystal_F_000 1216
_exptl_crystal_size_max 0.080
_exptl_crystal_size_mid 0.060
_exptl_crystal_size_min 0.050
_refine_diff_density_max 4.021
_refine_diff_density_min -1.209
_refine_diff_density_rms 0.241
_refine_ls_extinction_method none
_refine_ls_goodness_of_fit_ref 1.103
_refine_ls_hydrogen_treatment constr
_refine_ls_matrix_type full
_refine_ls_number_parameters 301
_refine_ls_number_reflns 3982
_refine_ls_number_restraints 151
_refine_ls_restrained_S_all 1.087
_refine_ls_R_factor_all 0.0822
_refine_ls_R_factor_gt 0.0779
_refine_ls_shift/su_max 0.001
_refine_ls_shift/su_mean 0.000
_refine_ls_structure_factor_coef Fsqd
_refine_ls_weighting_details 'w=1/[\s^2^(Fo^2^)+(0.1057P)^2^+29.1651P] where P=(Fo^2^+2Fc^2^)/3'
_refine_ls_weighting_scheme calc
_refine_ls_wR_factor_gt 0.2138
_refine_ls_wR_factor_ref 0.2171
_reflns_Friedel_coverage 0.000
_reflns_number_gt 3550
_reflns_number_total 3982
_reflns_threshold_expression 'I > 2\s(I)'
_cod_data_source_file ja6b02749_si_002.cif
_cod_data_source_block 4b_CCDC-1465352
_cod_depositor_comments 'Adding full bibliography for 4125120--4125125.cif.'
_cod_database_code 4125125
_shelx_shelxl_version_number 2014/7
_shelx_space_group_comment
;
The symmetry employed for this shelxl refinement is uniquely defined
by the following loop, which should always be used as a source of
symmetry information in preference to the above space-group names.
They are only intended as comments.
;
_shelx_estimated_absorpt_t_min 0.890
_shelx_estimated_absorpt_t_max 0.929

loop_
_space_group_symop_operation_xyz
'x, y, z'
'-x+1/2, y+1/2, -z+1/2'
'-x, -y, -z'
'x-1/2, -y-1/2, z-1/2'

loop_
_atom_site_label
_atom_site_type_symbol
_atom_site_fract_x
_atom_site_fract_y
_atom_site_fract_z
_atom_site_U_iso_or_equiv
_atom_site_adp_type
_atom_site_occupancy
_atom_site_site_symmetry_order
_atom_site_calc_flag
_atom_site_refinement_flags_posn
_atom_site_refinement_flags_adp
_atom_site_refinement_flags_occupancy
_atom_site_disorder_assembly
_atom_site_disorder_group
Rh1 Rh 0.45438(7) 0.07594(5) 0.16537(2) 0.0220(2) Uani 1 1 d . . . . .
Cl1 Cl 0.2220(2) 0.20516(18) 0.17775(8) 0.0279(5) Uani 1 1 d . . . . .
Cl2 Cl 0.3651(3) -0.05968(17) 0.23028(8) 0.0283(5) Uani 1 1 d . . . . .
Cl3 Cl 0.6851(3) -0.05882(18) 0.15342(9) 0.0285(5) Uani 1 1 d . . . . .
Cl4 Cl 0.5434(3) 0.20920(18) 0.09962(8) 0.0277(5) Uani 1 1 d . . . . .
S1 S 0.6163(2) 0.18705(18) 0.22798(8) 0.0249(4) Uani 1 1 d . . . . .
F1 F -0.1598(8) -0.1941(6) -0.0186(2) 0.0494(15) Uani 1 1 d . . . . .
F2 F -0.0183(9) -0.3542(5) 0.0085(3) 0.0600(19) Uani 1 1 d . . . . .
F3 F 0.0650(9) -0.2441(9) -0.0560(3) 0.075(3) Uani 1 1 d . . . . .
O1 O 0.6096(8) 0.1513(6) 0.2845(2) 0.0343(14) Uani 1 1 d . . . . .
N1 N 0.3033(9) -0.0230(6) 0.1071(3) 0.0262(14) Uani 1 1 d . . . . .
N2 N 0.1564(10) -0.4238(6) 0.1585(3) 0.0294(16) Uani 1 1 d . . . . .
H2 H 0.0615 -0.4215 0.1751 0.035 Uiso 1 1 calc R U . . .
C1 C 0.1383(10) -0.0519(8) 0.1143(4) 0.0280(17) Uani 1 1 d . . . . .
H1 H 0.0908 -0.0245 0.1459 0.034 Uiso 1 1 calc R U . . .
C2 C 0.0362(11) -0.1205(8) 0.0768(4) 0.0314(18) Uani 1 1 d . . . . .
H2A H -0.0797 -0.1399 0.0823 0.038 Uiso 1 1 calc R U . . .
C3 C 0.1083(12) -0.1601(8) 0.0307(4) 0.0307(18) Uani 1 1 d . . . . .
C4 C 0.2741(11) -0.1295(8) 0.0230(3) 0.0291(18) Uani 1 1 d . . . . .
H4 H 0.3238 -0.1548 -0.0085 0.035 Uiso 1 1 calc R U . . .
C5 C 0.3687(11) -0.0603(8) 0.0624(3) 0.0284(18) Uani 1 1 d . . . . .
H5 H 0.4842 -0.0389 0.0572 0.034 Uiso 1 1 calc R U . . .
C6 C 0.0002(13) -0.2364(10) -0.0093(4) 0.039(2) Uani 1 1 d . . . . .
C7 C 0.1709(11) -0.5107(8) 0.1206(4) 0.0313(19) Uani 1 1 d . . . . .
H7 H 0.0812 -0.5694 0.1129 0.038 Uiso 1 1 calc R U . . .
C8 C 0.3144(12) -0.5146(8) 0.0930(4) 0.0335(19) Uani 1 1 d . . . . .
H8 H 0.3244 -0.5743 0.0656 0.040 Uiso 1 1 calc R U . . .
C9 C 0.4463(12) -0.4286(8) 0.1062(4) 0.033(2) Uani 1 1 d D . . . .
C10 C 0.4270(13) -0.3410(9) 0.1455(4) 0.039(2) Uani 1 1 d . . . . .
H10 H 0.5148 -0.2812 0.1541 0.047 Uiso 1 1 calc R U . . .
C11 C 0.2811(12) -0.3405(8) 0.1722(4) 0.034(2) Uani 1 1 d . . . . .
H11 H 0.2682 -0.2821 0.2000 0.041 Uiso 1 1 calc R U . . .
C13 C 0.8346(10) 0.1893(8) 0.2143(4) 0.0307(19) Uani 1 1 d . . . . .
H13A H 0.8852 0.1069 0.2212 0.046 Uiso 1 1 calc R U . . .
H13B H 0.8973 0.2506 0.2375 0.046 Uiso 1 1 calc R U . . .
H13C H 0.8423 0.2118 0.1767 0.046 Uiso 1 1 calc R U . . .
C14 C 0.5677(12) 0.3484(8) 0.2233(4) 0.034(2) Uani 1 1 d . . . . .
H14A H 0.5801 0.3774 0.1868 0.050 Uiso 1 1 calc R U . . .
H14B H 0.6470 0.3945 0.2486 0.050 Uiso 1 1 calc R U . . .
H14C H 0.4491 0.3622 0.2320 0.050 Uiso 1 1 calc R U . . .
C12A C 0.6062(18) -0.4214(18) 0.0757(7) 0.035(4) Uani 0.53(3) 1 d D U P A 1
F4A F 0.628(4) -0.5251(17) 0.0477(8) 0.039(4) Uani 0.53(3) 1 d D U P A 1
F5A F 0.7449(17) -0.403(3) 0.1074(6) 0.062(5) Uani 0.53(3) 1 d D U P A 1
F6A F 0.596(2) -0.3296(12) 0.0394(8) 0.043(4) Uani 0.53(3) 1 d D U P A 1
C12B C 0.615(2) -0.441(2) 0.0808(8) 0.051(6) Uani 0.47(3) 1 d D U P A 2
F4B F 0.605(5) -0.517(2) 0.0388(12) 0.057(7) Uani 0.47(3) 1 d D U P A 2
F5B F 0.742(2) -0.474(2) 0.1151(6) 0.055(5) Uani 0.47(3) 1 d D U P A 2
F6B F 0.650(3) -0.3292(17) 0.0619(12) 0.068(6) Uani 0.47(3) 1 d D U P A 2

loop_
_atom_site_aniso_label
_atom_site_aniso_U_11
_atom_site_aniso_U_22
_atom_site_aniso_U_33
_atom_site_aniso_U_23
_atom_site_aniso_U_13
_atom_site_aniso_U_12
Rh1 0.0210(4) 0.0147(4) 0.0302(4) -0.0012(2) 0.0012(3) -0.0011(2)
Cl1 0.0213(9) 0.0204(9) 0.0418(11) -0.0038(8) 0.0020(8) 0.0020(7)
Cl2 0.0351(11) 0.0164(9) 0.0335(11) -0.0003(7) 0.0039(8) -0.0045(8)
Cl3 0.0253(10) 0.0190(9) 0.0410(12) -0.0032(8) 0.0016(8) 0.0030(7)
Cl4 0.0301(10) 0.0200(9) 0.0332(11) 0.0013(8) 0.0040(8) -0.0032(8)
S1 0.0216(9) 0.0183(9) 0.0341(11) -0.0012(8) -0.0008(8) -0.0017(7)
F1 0.039(3) 0.051(4) 0.055(4) -0.006(3) -0.011(3) -0.002(3)
F2 0.069(4) 0.021(3) 0.087(5) -0.011(3) -0.016(4) -0.013(3)
F3 0.057(4) 0.120(7) 0.048(4) -0.042(4) 0.014(3) -0.042(4)
O1 0.030(3) 0.033(3) 0.038(3) -0.003(3) -0.004(3) -0.010(3)
N1 0.023(3) 0.021(3) 0.034(4) -0.003(3) 0.000(3) 0.000(3)
N2 0.031(4) 0.020(3) 0.037(4) 0.001(3) 0.004(3) -0.002(3)
C1 0.023(4) 0.024(4) 0.037(5) -0.005(3) 0.003(3) -0.003(3)
C2 0.022(4) 0.029(4) 0.044(5) -0.004(4) 0.004(3) -0.004(3)
C3 0.033(5) 0.020(4) 0.038(5) -0.001(3) 0.001(4) -0.001(4)
C4 0.034(5) 0.022(4) 0.031(4) -0.005(3) 0.001(3) 0.000(3)
C5 0.030(4) 0.021(4) 0.034(5) -0.003(3) 0.004(3) -0.004(3)
C6 0.033(5) 0.042(6) 0.042(5) -0.009(4) -0.001(4) -0.007(4)
C7 0.028(4) 0.021(4) 0.044(5) 0.000(4) -0.001(4) 0.000(3)
C8 0.035(5) 0.025(4) 0.040(5) -0.005(4) -0.001(4) -0.001(4)
C9 0.042(5) 0.021(4) 0.033(5) 0.007(3) -0.001(4) -0.002(4)
C10 0.039(5) 0.030(5) 0.048(6) -0.002(4) 0.002(4) -0.010(4)
C11 0.036(5) 0.024(4) 0.042(5) -0.002(4) 0.002(4) -0.005(4)
C13 0.020(4) 0.022(4) 0.049(5) 0.003(4) -0.002(3) -0.007(3)
C14 0.041(5) 0.018(4) 0.040(5) -0.005(4) -0.004(4) -0.004(4)
C12A 0.023(7) 0.038(7) 0.044(7) 0.000(5) 0.008(5) -0.005(5)
F4A 0.033(9) 0.044(6) 0.040(8) 0.005(5) 0.011(6) 0.006(5)
F5A 0.026(5) 0.100(12) 0.058(7) -0.012(7) 0.000(5) -0.013(7)
F6A 0.040(8) 0.040(6) 0.053(8) 0.004(5) 0.013(5) -0.009(5)
C12B 0.053(10) 0.053(9) 0.046(8) -0.003(7) 0.003(7) -0.016(7)
F4B 0.057(14) 0.062(10) 0.050(9) -0.007(7) -0.004(8) 0.000(8)
F5B 0.051(8) 0.064(11) 0.049(7) -0.008(6) 0.003(5) -0.009(7)
F6B 0.070(12) 0.055(8) 0.084(12) 0.005(7) 0.029(9) -0.011(7)

loop_
_atom_type_symbol
_atom_type_description
_atom_type_scat_dispersion_real
_atom_type_scat_dispersion_imag
_atom_type_scat_source
C C 0.0033 0.0016 'International Tables Vol C Tables 4.2.6.8 and 6.1.1.4'
H H 0.0000 0.0000 'International Tables Vol C Tables 4.2.6.8 and 6.1.1.4'
N N 0.0061 0.0033 'International Tables Vol C Tables 4.2.6.8 and 6.1.1.4'
O O 0.0106 0.0060 'International Tables Vol C Tables 4.2.6.8 and 6.1.1.4'
F F 0.0171 0.0103 'International Tables Vol C Tables 4.2.6.8 and 6.1.1.4'
S S 0.1246 0.1234 'International Tables Vol C Tables 4.2.6.8 and 6.1.1.4'
Cl Cl 0.1484 0.1585 'International Tables Vol C Tables 4.2.6.8 and 6.1.1.4'
Rh Rh -1.1178 0.9187 'International Tables Vol C Tables 4.2.6.8 and 6.1.1.4'

loop_
_geom_angle_atom_site_label_1
_geom_angle_atom_site_label_2
_geom_angle_atom_site_label_3
_geom_angle
N1 Rh1 S1 178.9(2)
N1 Rh1 Cl1 90.04(19)
S1 Rh1 Cl1 89.10(7)
N1 Rh1 Cl4 90.3(2)
S1 Rh1 Cl4 88.97(7)
Cl1 Rh1 Cl4 90.64(7)
N1 Rh1 Cl2 89.0(2)
S1 Rh1 Cl2 91.72(7)
Cl1 Rh1 Cl2 89.79(7)
Cl4 Rh1 Cl2 179.19(7)
N1 Rh1 Cl3 89.23(19)
S1 Rh1 Cl3 91.65(7)
Cl1 Rh1 Cl3 178.59(7)
Cl4 Rh1 Cl3 90.56(7)
Cl2 Rh1 Cl3 88.99(7)
O1 S1 C13 107.9(4)
O1 S1 C14 107.0(4)
C13 S1 C14 100.2(4)
O1 S1 Rh1 117.6(3)
C13 S1 Rh1 111.1(3)
C14 S1 Rh1 111.6(3)
C5 N1 C1 118.8(7)
C5 N1 Rh1 120.5(6)
C1 N1 Rh1 120.6(6)
C11 N2 C7 122.6(8)
C11 N2 H2 118.7
C7 N2 H2 118.7
N1 C1 C2 121.8(8)
N1 C1 H1 119.1
C2 C1 H1 119.1
C1 C2 C3 118.3(8)
C1 C2 H2A 120.9
C3 C2 H2A 120.9
C4 C3 C2 120.1(8)
C4 C3 C6 121.4(8)
C2 C3 C6 118.6(8)
C3 C4 C5 118.4(8)
C3 C4 H4 120.8
C5 C4 H4 120.8
N1 C5 C4 122.6(8)
N1 C5 H5 118.7
C4 C5 H5 118.7
F3 C6 F1 107.1(8)
F3 C6 F2 107.1(9)
F1 C6 F2 104.6(8)
F3 C6 C3 113.1(8)
F1 C6 C3 113.1(8)
F2 C6 C3 111.3(8)
N2 C7 C8 120.2(8)
N2 C7 H7 119.9
C8 C7 H7 119.9
C7 C8 C9 118.5(9)
C7 C8 H8 120.7
C9 C8 H8 120.7
C10 C9 C8 119.6(9)
C10 C9 C12B 120.9(11)
C8 C9 C12B 119.2(12)
C10 C9 C12A 118.1(10)
C8 C9 C12A 122.1(10)
C11 C10 C9 119.9(9)
C11 C10 H10 120.0
C9 C10 H10 120.0
N2 C11 C10 119.1(9)
N2 C11 H11 120.5
C10 C11 H11 120.5
S1 C13 H13A 109.5
S1 C13 H13B 109.5
H13A C13 H13B 109.5
S1 C13 H13C 109.5
H13A C13 H13C 109.5
H13B C13 H13C 109.5
S1 C14 H14A 109.5
S1 C14 H14B 109.5
H14A C14 H14B 109.5
S1 C14 H14C 109.5
H14A C14 H14C 109.5
H14B C14 H14C 109.5
F5A C12A F4A 108.0(17)
F5A C12A F6A 107.4(15)
F4A C12A F6A 105.3(15)
F5A C12A C9 112.0(14)
F4A C12A C9 111.8(18)
F6A C12A C9 112.1(13)
F5B C12B F4B 110(2)
F5B C12B F6B 108.3(19)
F4B C12B F6B 106(2)
F5B C12B C9 112.7(16)
F4B C12B C9 113(3)
F6B C12B C9 106.0(17)

loop_
_geom_bond_atom_site_label_1
_geom_bond_atom_site_label_2
_geom_bond_distance
Rh1 N1 2.084(7)
Rh1 S1 2.265(2)
Rh1 Cl1 2.3273(19)
Rh1 Cl4 2.336(2)
Rh1 Cl2 2.338(2)
Rh1 Cl3 2.351(2)
S1 O1 1.473(7)
S1 C13 1.766(8)
S1 C14 1.779(9)
F1 C6 1.329(12)
F2 C6 1.355(12)
F3 C6 1.318(12)
N1 C5 1.335(11)
N1 C1 1.352(11)
N2 C11 1.344(11)
N2 C7 1.346(11)
N2 H2 0.8800
C1 C2 1.388(12)
C1 H1 0.9500
C2 C3 1.396(13)
C2 H2A 0.9500
C3 C4 1.364(13)
C3 C6 1.497(12)
C4 C5 1.393(12)
C4 H4 0.9500
C5 H5 0.9500
C7 C8 1.366(13)
C7 H7 0.9500
C8 C9 1.401(12)
C8 H8 0.9500
C9 C10 1.381(14)
C9 C12B 1.521(18)
C9 C12A 1.523(16)
C10 C11 1.371(13)
C10 H10 0.9500
C11 H11 0.9500
C13 H13A 0.9800
C13 H13B 0.9800
C13 H13C 0.9800
C14 H14A 0.9800
C14 H14B 0.9800
C14 H14C 0.9800
C12A F5A 1.298(17)
C12A F4A 1.337(17)
C12A F6A 1.340(18)
C12B F5B 1.299(18)
C12B F4B 1.332(18)
C12B F6B 1.33(2)

loop_
_geom_torsion_atom_site_label_1
_geom_torsion_atom_site_label_2
_geom_torsion_atom_site_label_3
_geom_torsion_atom_site_label_4
_geom_torsion
C5 N1 C1 C2 0.9(13)
Rh1 N1 C1 C2 -178.3(7)
N1 C1 C2 C3 0.2(13)
C1 C2 C3 C4 -1.2(13)
C1 C2 C3 C6 178.7(8)
C2 C3 C4 C5 1.1(13)
C6 C3 C4 C5 -178.7(8)
C1 N1 C5 C4 -0.9(13)
Rh1 N1 C5 C4 178.2(6)
C3 C4 C5 N1 -0.1(13)
C4 C3 C6 F3 -15.0(14)
C2 C3 C6 F3 165.1(9)
C4 C3 C6 F1 -137.0(9)
C2 C3 C6 F1 43.2(12)
C4 C3 C6 F2 105.6(10)
C2 C3 C6 F2 -74.3(11)
C11 N2 C7 C8 -1.9(13)
N2 C7 C8 C9 1.6(13)
C7 C8 C9 C10 -1.4(13)
C7 C8 C9 C12B 172.7(12)
C7 C8 C9 C12A -176.6(11)
C8 C9 C10 C11 1.5(14)
C12B C9 C10 C11 -172.5(13)
C12A C9 C10 C11 176.9(11)
C7 N2 C11 C10 2.0(13)
C9 C10 C11 N2 -1.8(14)
C10 C9 C12A F5A 45(2)
C8 C9 C12A F5A -139.8(16)
C10 C9 C12A F4A 166.3(15)
C8 C9 C12A F4A -18(2)
C10 C9 C12A F6A -75.8(17)
C8 C9 C12A F6A 99.5(17)
C10 C9 C12B F5B 63(2)
C8 C9 C12B F5B -111(2)
C10 C9 C12B F4B -171.2(19)
C8 C9 C12B F4B 15(3)
C10 C9 C12B F6B -55(2)
C8 C9 C12B F6B 130.6(18)
